data_1515760
loop_
_publ_author_name
'Guo, Huimin'
'Ji, Shaomin'
'Wu, Wanhua'
'Wu, Wenting'
'Shao, Jingyin'
'Zhao, Jianzhang'

_publ_section_title
;
 Long-lived emissive intra-ligand triplet excited states (3IL): next
 generation luminescent oxygen sensing scheme and a case study with red
 phosphorescent diimine Pt(II) bis(acetylide) complexes containing
 ethynylated naphthalimide or pyrene subunits.
;
_journal_issue 11
_journal_name_full 'The Analyst'
_journal_page_first 2832
_journal_page_last 2840
_journal_paper_doi 10.1039/c0an00404a
_journal_volume 135
_journal_year 2010
_chemical_formula_sum 'C56 H46 Cl4 N2 O0 Pt'
_chemical_formula_weight 1083.84
_chemical_name_systematic
;
?
;
_space_group_IT_number 2
_symmetry_cell_setting triclinic
_symmetry_space_group_name_Hall '-P 1'
_symmetry_space_group_name_H-M 'P -1'
_atom_sites_solution_hydrogens geom
_atom_sites_solution_primary direct
_atom_sites_solution_secondary difmap
_audit_creation_method SHELXL-97
_cell_angle_alpha 66.3440(10)
_cell_angle_beta 72.791(2)
_cell_angle_gamma 85.566(2)
_cell_formula_units_Z 2
_cell_length_a 12.6641(15)
_cell_length_b 14.2389(17)
_cell_length_c 14.7922(17)
_cell_measurement_temperature 293(2)
_cell_volume 2331.2(5)
_computing_cell_refinement 'Bruker SMART'
_computing_data_collection 'Bruker SMART'
_computing_data_reduction 'Bruker SAINT'
_computing_molecular_graphics 'Bruker SHELXTL'
_computing_publication_material 'Bruker SHELXTL'
_computing_structure_refinement 'Bruker SHELXTL'
_computing_structure_solution 'Bruker SHELXTL'
_diffrn_ambient_temperature 293(2)
_diffrn_measured_fraction_theta_full 0.984
_diffrn_measured_fraction_theta_max 0.984
_diffrn_measurement_device_type 'CCD area detector'
_diffrn_measurement_method 'phi and omega scans'
_diffrn_radiation_monochromator graphite
_diffrn_radiation_source 'fine-focus sealed tube'
_diffrn_radiation_type MoK\a
_diffrn_radiation_wavelength 0.71073
_diffrn_reflns_av_R_equivalents 0.0345
_diffrn_reflns_av_sigmaI/netI 0.0700
_diffrn_reflns_limit_h_max 14
_diffrn_reflns_limit_h_min -15
_diffrn_reflns_limit_k_max 16
_diffrn_reflns_limit_k_min -16
_diffrn_reflns_limit_l_max 17
_diffrn_reflns_limit_l_min -17
_diffrn_reflns_number 11738
_diffrn_reflns_theta_full 25.00
_diffrn_reflns_theta_max 25.00
_diffrn_reflns_theta_min 1.94
_exptl_absorpt_coefficient_mu 3.279
_exptl_absorpt_correction_type empirical
_exptl_absorpt_process_details SADABS
_exptl_crystal_colour 0.40
_exptl_crystal_density_diffrn 1.544
_exptl_crystal_density_method 'not measured'
_exptl_crystal_description plate
_exptl_crystal_F_000 1084
_exptl_crystal_size_max 0.35
_exptl_crystal_size_mid 0.08
_refine_diff_density_max 1.586
_refine_diff_density_min -1.503
_refine_diff_density_rms 0.138
_refine_ls_extinction_method none
_refine_ls_goodness_of_fit_ref 1.064
_refine_ls_hydrogen_treatment 'riding mode'
_refine_ls_matrix_type full
_refine_ls_number_parameters 568
_refine_ls_number_reflns 8071
_refine_ls_number_restraints 0
_refine_ls_restrained_S_all 1.064
_refine_ls_R_factor_all 0.0524
_refine_ls_R_factor_gt 0.0418
_refine_ls_shift/su_max 0.001
_refine_ls_shift/su_mean 0.000
_refine_ls_structure_factor_coef Fsqd
_refine_ls_weighting_details 'calc w=1/[\s^2^(Fo^2^)+(0.0410P)^2^+0.0000P] where P=(Fo^2^+2Fc^2^)/3'
_refine_ls_weighting_scheme calc
_refine_ls_wR_factor_gt 0.0925
_refine_ls_wR_factor_ref 0.0960
_reflns_number_gt 6940
_reflns_number_total 8071
_reflns_threshold_expression >2sigma(I)
_cod_data_source_file c0an00404a.txt
_cod_data_source_block 1
_cod_depositor_comments
;
The following automatic conversions were performed:

'_symmetry_cell_setting' value 'Triclinic' changed to 'triclinic'
according to
/usr/data/users/saulius/automatic-downloads/retrospective/RSC/lib/dictionaries/cif_core.dic
dictionary named 'cif_core.dic' version 2.4.2 from 2011-04-26.

Automatic conversion script
Id: cif_fix_values 2281 2013-09-26 08:29:07Z andrius 
;
_cod_original_sg_symbol_H-M 'P-1 '
_cod_database_code 1515760

loop_
_symmetry_equiv_pos_as_xyz
'x, y, z'
'-x, -y, -z'

loop_
_atom_site_label
_atom_site_type_symbol
_atom_site_fract_x
_atom_site_fract_y
_atom_site_fract_z
_atom_site_U_iso_or_equiv
_atom_site_adp_type
_atom_site_occupancy
_atom_site_symmetry_multiplicity
_atom_site_calc_flag
_atom_site_refinement_flags
Pt1 Pt 0.277045(18) 0.021848(15) 0.086533(16) 0.02200(8) Uani 1 1 d .
N1 N 0.4245(4) 0.1041(3) 0.0397(3) 0.0223(10) Uani 1 1 d .
N2 N 0.3280(4) 0.0518(3) -0.0676(3) 0.0231(10) Uani 1 1 d .
C1 C 0.4667(5) 0.1306(4) 0.0997(4) 0.0261(13) Uani 1 1 d .
H1A H 0.4318 0.1049 0.1703 0.031 Uiso 1 1 calc R
C2 C 0.5598(5) 0.1946(4) 0.0606(4) 0.0268(13) Uani 1 1 d .
H2A H 0.5865 0.2110 0.1048 0.032 Uiso 1 1 calc R
C3 C 0.6140(5) 0.2346(4) -0.0441(4) 0.0258(13) Uani 1 1 d .
C4 C 0.5712(5) 0.2042(4) -0.1044(4) 0.0263(13) Uani 1 1 d .
H4A H 0.6066 0.2273 -0.1748 0.032 Uiso 1 1 calc R
C5 C 0.4772(5) 0.1402(4) -0.0629(4) 0.0223(12) Uani 1 1 d .
C6 C 0.4255(5) 0.1082(4) -0.1235(4) 0.0238(12) Uani 1 1 d .
C7 C 0.4676(4) 0.1334(4) -0.2278(4) 0.0236(12) Uani 1 1 d .
H7A H 0.5348 0.1708 -0.2632 0.028 Uiso 1 1 calc R
C8 C 0.4118(5) 0.1043(4) -0.2820(4) 0.0244(13) Uani 1 1 d .
C9 C 0.3119(5) 0.0468(4) -0.2225(4) 0.0271(13) Uani 1 1 d .
H9A H 0.2710 0.0250 -0.2540 0.033 Uiso 1 1 calc R
C10 C 0.2742(5) 0.0228(4) -0.1195(4) 0.0268(13) Uani 1 1 d .
H10A H 0.2078 -0.0157 -0.0826 0.032 Uiso 1 1 calc R
C11 C 0.7138(5) 0.3120(4) -0.0895(5) 0.0324(15) Uani 1 1 d .
C12 C 0.6656(6) 0.4161(5) -0.0955(6) 0.058(2) Uani 1 1 d .
H12A H 0.7248 0.4671 -0.1231 0.087 Uiso 1 1 calc R
H12B H 0.6238 0.4105 -0.0277 0.087 Uiso 1 1 calc R
H12C H 0.6182 0.4357 -0.1394 0.087 Uiso 1 1 calc R
C13 C 0.7899(5) 0.2794(5) -0.0194(5) 0.0440(18) Uani 1 1 d .
H13A H 0.8517 0.3280 -0.0488 0.066 Uiso 1 1 calc R
H13B H 0.8161 0.2126 -0.0132 0.066 Uiso 1 1 calc R
H13C H 0.7494 0.2771 0.0475 0.066 Uiso 1 1 calc R
C14 C 0.7828(5) 0.3213(5) -0.1970(5) 0.0371(15) Uani 1 1 d .
H14A H 0.8442 0.3696 -0.2218 0.056 Uiso 1 1 calc R
H14B H 0.7377 0.3448 -0.2431 0.056 Uiso 1 1 calc R
H14C H 0.8100 0.2555 -0.1936 0.056 Uiso 1 1 calc R
C15 C 0.4589(5) 0.1297(4) -0.3966(4) 0.0266(13) Uani 1 1 d .
C16 C 0.5184(6) 0.2372(5) -0.4543(5) 0.0437(17) Uani 1 1 d .
H16A H 0.4661 0.2883 -0.4476 0.066 Uiso 1 1 calc R
H16B H 0.5501 0.2501 -0.5260 0.066 Uiso 1 1 calc R
H16C H 0.5759 0.2401 -0.4253 0.066 Uiso 1 1 calc R
C17 C 0.5436(5) 0.0492(5) -0.4078(5) 0.0369(15) Uani 1 1 d .
H17A H 0.5074 -0.0179 -0.3724 0.055 Uiso 1 1 calc R
H17B H 0.6008 0.0525 -0.3786 0.055 Uiso 1 1 calc R
H17C H 0.5755 0.0626 -0.4796 0.055 Uiso 1 1 calc R
C18 C 0.3692(5) 0.1265(5) -0.4459(5) 0.0380(16) Uani 1 1 d .
H18A H 0.3313 0.0602 -0.4108 0.057 Uiso 1 1 calc R
H18B H 0.4027 0.1393 -0.5173 0.057 Uiso 1 1 calc R
H18C H 0.3172 0.1782 -0.4403 0.057 Uiso 1 1 calc R
C19 C 0.1397(5) -0.0521(4) 0.1171(4) 0.0265(13) Uani 1 1 d .
C20 C 0.0570(5) -0.1005(4) 0.1345(4) 0.0266(13) Uani 1 1 d .
C21 C -0.0363(5) -0.1679(4) 0.1580(4) 0.0233(12) Uani 1 1 d .
C22 C -0.0732(5) -0.1720(4) 0.0795(4) 0.0278(13) Uani 1 1 d .
H22A H -0.0388 -0.1289 0.0115 0.033 Uiso 1 1 calc R
C23 C -0.1586(5) -0.2378(4) 0.1002(4) 0.0272(13) Uani 1 1 d .
H23A H -0.1816 -0.2381 0.0461 0.033 Uiso 1 1 calc R
C24 C -0.2119(5) -0.3046(4) 0.2012(4) 0.0272(13) Uani 1 1 d .
C25 C -0.3008(5) -0.3759(4) 0.2264(5) 0.0315(14) Uani 1 1 d .
H25A H -0.3256 -0.3775 0.1738 0.038 Uiso 1 1 calc R
C26 C -0.3492(5) -0.4406(4) 0.3245(5) 0.0325(14) Uani 1 1 d .
H26A H -0.4057 -0.4866 0.3379 0.039 Uiso 1 1 calc R
C27 C -0.3154(5) -0.4399(4) 0.4084(4) 0.0279(13) Uani 1 1 d .
C28 C -0.3648(5) -0.5050(4) 0.5102(5) 0.0370(16) Uani 1 1 d .
H28A H -0.4197 -0.5530 0.5245 0.044 Uiso 1 1 calc R
C29 C -0.3348(5) -0.5000(5) 0.5896(5) 0.0383(16) Uani 1 1 d .
H29A H -0.3715 -0.5424 0.6573 0.046 Uiso 1 1 calc R
C30 C -0.2502(5) -0.4323(5) 0.5702(5) 0.0383(15) Uani 1 1 d .
H30A H -0.2299 -0.4300 0.6248 0.046 Uiso 1 1 calc R
C31 C -0.1950(5) -0.3675(4) 0.4694(4) 0.0281(13) Uani 1 1 d .
C32 C -0.1037(5) -0.2979(4) 0.4446(4) 0.0282(13) Uani 1 1 d .
H32A H -0.0795 -0.2962 0.4975 0.034 Uiso 1 1 calc R
C33 C -0.0533(5) -0.2359(4) 0.3469(4) 0.0283(13) Uani 1 1 d .
H33A H 0.0057 -0.1927 0.3339 0.034 Uiso 1 1 calc R
C34 C -0.0867(5) -0.2336(4) 0.2616(4) 0.0233(12) Uani 1 1 d .
C35 C -0.1769(4) -0.3015(4) 0.2835(4) 0.0224(12) Uani 1 1 d .
C36 C -0.2288(4) -0.3696(4) 0.3874(4) 0.0248(13) Uani 1 1 d .
C37 C 0.2362(5) -0.0031(4) 0.2311(5) 0.0287(14) Uani 1 1 d .
C38 C 0.2047(5) -0.0211(4) 0.3238(4) 0.0276(13) Uani 1 1 d .
C39 C 0.1649(5) -0.0448(4) 0.4321(4) 0.0263(13) Uani 1 1 d .
C40 C 0.1468(5) 0.0321(4) 0.4695(5) 0.0316(14) Uani 1 1 d .
H40A H 0.1617 0.1001 0.4228 0.038 Uiso 1 1 calc R
C41 C 0.1080(5) 0.0113(4) 0.5727(4) 0.0294(13) Uani 1 1 d .
H41A H 0.0978 0.0653 0.5941 0.035 Uiso 1 1 calc R
C42 C 0.0835(5) -0.0889(4) 0.6463(4) 0.0278(13) Uani 1 1 d .
C43 C 0.0427(5) -0.1143(5) 0.7547(5) 0.0372(15) Uani 1 1 d .
H43A H 0.0299 -0.0617 0.7782 0.045 Uiso 1 1 calc R
C44 C 0.0224(5) -0.2114(5) 0.8230(5) 0.0430(17) Uani 1 1 d .
H44A H -0.0029 -0.2248 0.8930 0.052 Uiso 1 1 calc R
C45 C 0.0386(5) -0.2960(5) 0.7912(4) 0.0346(15) Uani 1 1 d .
C46 C 0.0147(6) -0.3981(5) 0.8609(5) 0.0443(17) Uani 1 1 d .
H46A H -0.0112 -0.4135 0.9313 0.053 Uiso 1 1 calc R
C47 C 0.0293(6) -0.4765(5) 0.8264(6) 0.051(2) Uani 1 1 d .
H47A H 0.0132 -0.5439 0.8743 0.062 Uiso 1 1 calc R
C48 C 0.0672(5) -0.4572(5) 0.7224(5) 0.0449(17) Uani 1 1 d .
H48A H 0.0756 -0.5110 0.7008 0.054 Uiso 1 1 calc R
C49 C 0.0932(5) -0.3547(4) 0.6491(5) 0.0304(14) Uani 1 1 d .
C50 C 0.1347(5) -0.3309(4) 0.5415(5) 0.0330(14) Uani 1 1 d .
H50A H 0.1454 -0.3837 0.5184 0.040 Uiso 1 1 calc R
C51 C 0.1589(5) -0.2323(4) 0.4720(5) 0.0292(13) Uani 1 1 d .
H51A H 0.1870 -0.2189 0.4022 0.035 Uiso 1 1 calc R
C52 C 0.1421(4) -0.1487(4) 0.5041(4) 0.0228(12) Uani 1 1 d .
C53 C 0.1016(4) -0.1708(4) 0.6113(4) 0.0238(12) Uani 1 1 d .
C54 C 0.0776(5) -0.2740(4) 0.6843(4) 0.0269(13) Uani 1 1 d .
Cl1 Cl 0.57499(19) 0.41505(17) -0.8036(2) 0.0741(6) Uani 1 1 d .
Cl2 Cl 0.66012(17) 0.21290(15) -0.71881(14) 0.0576(5) Uani 1 1 d .
Cl3 Cl -0.2911(2) -0.34389(15) 0.94509(16) 0.0665(6) Uani 1 1 d .
Cl4 Cl -0.32795(18) -0.27260(15) 0.74397(15) 0.0622(5) Uani 1 1 d .
C100 C 0.6838(6) 0.3452(6) -0.7618(7) 0.060(2) Uani 1 1 d .
H10B H 0.7517 0.3668 -0.8182 0.073 Uiso 1 1 calc R
H10C H 0.6934 0.3602 -0.7063 0.073 Uiso 1 1 calc R
C101 C -0.2391(6) -0.2686(5) 0.8125(6) 0.056(2) Uani 1 1 d .
H10D H -0.2278 -0.1981 0.8025 0.068 Uiso 1 1 calc R
H10E H -0.1679 -0.2929 0.7857 0.068 Uiso 1 1 calc R

loop_
_atom_site_aniso_label
_atom_site_aniso_U_11
_atom_site_aniso_U_22
_atom_site_aniso_U_33
_atom_site_aniso_U_23
_atom_site_aniso_U_13
_atom_site_aniso_U_12
Pt1 0.02013(13) 0.02252(12) 0.01975(13) -0.00591(9) -0.00318(9) -0.00315(8)
N1 0.022(3) 0.022(2) 0.024(3) -0.010(2) -0.005(2) -0.0023(19)
N2 0.017(2) 0.020(2) 0.029(3) -0.007(2) -0.003(2) -0.0046(19)
C1 0.026(3) 0.034(3) 0.022(3) -0.016(3) -0.005(3) 0.004(3)
C2 0.026(3) 0.031(3) 0.032(3) -0.018(3) -0.014(3) -0.001(2)
C3 0.025(3) 0.027(3) 0.026(3) -0.010(2) -0.009(3) 0.001(2)
C4 0.025(3) 0.028(3) 0.024(3) -0.014(2) 0.000(3) -0.003(2)
C5 0.021(3) 0.023(3) 0.023(3) -0.008(2) -0.008(3) 0.001(2)
C6 0.020(3) 0.025(3) 0.026(3) -0.011(2) -0.005(3) 0.001(2)
C7 0.015(3) 0.029(3) 0.025(3) -0.012(2) 0.001(2) -0.004(2)
C8 0.023(3) 0.028(3) 0.025(3) -0.013(2) -0.008(3) 0.001(2)
C9 0.025(3) 0.035(3) 0.027(3) -0.017(3) -0.006(3) -0.004(3)
C10 0.018(3) 0.029(3) 0.030(3) -0.013(3) 0.000(3) -0.005(2)
C11 0.024(3) 0.029(3) 0.042(4) -0.010(3) -0.009(3) -0.009(3)
C12 0.059(5) 0.038(4) 0.076(6) -0.030(4) -0.003(4) -0.010(4)
C13 0.033(4) 0.059(4) 0.041(4) -0.015(3) -0.014(3) -0.018(3)
C14 0.029(4) 0.036(3) 0.041(4) -0.008(3) -0.009(3) -0.007(3)
C15 0.029(3) 0.029(3) 0.019(3) -0.010(2) -0.002(3) 0.000(2)
C16 0.053(5) 0.040(4) 0.033(4) -0.014(3) -0.002(3) -0.008(3)
C17 0.031(4) 0.053(4) 0.035(4) -0.027(3) -0.010(3) 0.008(3)
C18 0.042(4) 0.050(4) 0.031(4) -0.020(3) -0.020(3) 0.009(3)
C19 0.031(4) 0.024(3) 0.018(3) -0.006(2) 0.000(3) 0.000(3)
C20 0.023(3) 0.025(3) 0.026(3) -0.008(2) -0.002(3) 0.001(2)
C21 0.019(3) 0.022(3) 0.026(3) -0.010(2) -0.002(3) 0.004(2)
C22 0.028(3) 0.029(3) 0.023(3) -0.008(2) -0.004(3) 0.000(2)
C23 0.021(3) 0.037(3) 0.027(3) -0.014(3) -0.009(3) 0.006(2)
C24 0.024(3) 0.025(3) 0.034(3) -0.015(3) -0.007(3) 0.005(2)
C25 0.029(4) 0.036(3) 0.037(4) -0.019(3) -0.013(3) -0.001(3)
C26 0.018(3) 0.033(3) 0.048(4) -0.020(3) -0.006(3) -0.003(3)
C27 0.018(3) 0.028(3) 0.031(3) -0.011(3) 0.002(3) -0.005(2)
C28 0.026(4) 0.027(3) 0.045(4) -0.003(3) -0.004(3) -0.001(3)
C29 0.027(4) 0.038(4) 0.032(4) 0.000(3) -0.002(3) 0.001(3)
C30 0.035(4) 0.043(4) 0.030(4) -0.007(3) -0.010(3) 0.005(3)
C31 0.023(3) 0.027(3) 0.031(3) -0.006(3) -0.011(3) 0.006(2)
C32 0.027(3) 0.034(3) 0.026(3) -0.011(3) -0.012(3) -0.001(3)
C33 0.022(3) 0.030(3) 0.037(4) -0.017(3) -0.009(3) 0.000(2)
C34 0.018(3) 0.025(3) 0.024(3) -0.010(2) -0.002(2) 0.001(2)
C35 0.017(3) 0.024(3) 0.025(3) -0.008(2) -0.007(2) 0.002(2)
C36 0.017(3) 0.020(3) 0.034(3) -0.011(2) -0.003(3) 0.002(2)
C37 0.017(3) 0.025(3) 0.042(4) -0.006(3) -0.015(3) -0.004(2)
C38 0.017(3) 0.032(3) 0.023(3) -0.001(3) -0.004(3) -0.004(2)
C39 0.017(3) 0.036(3) 0.022(3) -0.007(3) -0.006(3) -0.004(2)
C40 0.028(4) 0.028(3) 0.035(4) -0.009(3) -0.009(3) 0.001(3)
C41 0.025(3) 0.037(3) 0.034(3) -0.021(3) -0.008(3) 0.001(3)
C42 0.024(3) 0.032(3) 0.035(3) -0.019(3) -0.013(3) 0.007(2)
C43 0.030(4) 0.054(4) 0.027(3) -0.020(3) -0.001(3) 0.002(3)
C44 0.034(4) 0.066(5) 0.024(3) -0.019(3) 0.000(3) 0.007(3)
C45 0.024(3) 0.046(4) 0.021(3) -0.004(3) -0.003(3) 0.005(3)
C46 0.040(4) 0.049(4) 0.025(3) 0.001(3) -0.003(3) 0.000(3)
C47 0.046(5) 0.033(4) 0.052(5) 0.004(3) -0.007(4) -0.005(3)
C48 0.031(4) 0.038(4) 0.056(5) -0.011(3) -0.011(4) 0.005(3)
C49 0.020(3) 0.030(3) 0.033(3) -0.004(3) -0.007(3) 0.001(2)
C50 0.031(4) 0.035(3) 0.045(4) -0.025(3) -0.017(3) 0.008(3)
C51 0.023(3) 0.039(3) 0.028(3) -0.015(3) -0.007(3) 0.000(3)
C52 0.009(3) 0.033(3) 0.022(3) -0.008(2) -0.001(2) -0.003(2)
C53 0.014(3) 0.034(3) 0.023(3) -0.011(2) -0.005(2) 0.002(2)
C54 0.018(3) 0.033(3) 0.028(3) -0.010(3) -0.007(3) 0.003(2)
Cl1 0.0654(15) 0.0771(14) 0.1114(19) -0.0514(13) -0.0529(14) 0.0128(11)
Cl2 0.0658(14) 0.0641(12) 0.0447(11) -0.0225(9) -0.0163(10) -0.0003(10)
Cl3 0.0945(17) 0.0562(12) 0.0570(13) -0.0235(10) -0.0333(12) 0.0087(11)
Cl4 0.0664(14) 0.0684(13) 0.0588(12) -0.0262(10) -0.0231(11) -0.0109(10)
C100 0.044(5) 0.069(5) 0.081(6) -0.040(5) -0.020(4) -0.001(4)
C101 0.045(5) 0.050(4) 0.077(6) -0.020(4) -0.028(4) -0.001(4)

loop_
_atom_type_symbol
_atom_type_description
_atom_type_scat_dispersion_real
_atom_type_scat_dispersion_imag
_atom_type_scat_source
C C 0.0033 0.0016 'International Tables Vol C Tables 4.2.6.8 and 6.1.1.4'
H H 0.0000 0.0000 'International Tables Vol C Tables 4.2.6.8 and 6.1.1.4'
N N 0.0061 0.0033 'International Tables Vol C Tables 4.2.6.8 and 6.1.1.4'
O O 0.0106 0.0060 'International Tables Vol C Tables 4.2.6.8 and 6.1.1.4'
Pt Pt -1.7033 8.3905 'International Tables Vol C Tables 4.2.6.8 and 6.1.1.4'
Cl Cl 0.1484 0.1585 'International Tables Vol C Tables 4.2.6.8 and 6.1.1.4'

loop_
_geom_angle_atom_site_label_1
_geom_angle_atom_site_label_2
_geom_angle_atom_site_label_3
_geom_angle
C37 Pt1 C19 87.1(2)
C37 Pt1 N2 176.99(19)
C19 Pt1 N2 95.93(19)
C37 Pt1 N1 98.22(19)
C19 Pt1 N1 174.65(19)
N2 Pt1 N1 78.78(17)
C1 N1 C5 118.5(4)
C1 N1 Pt1 125.9(4)
C5 N1 Pt1 115.5(3)
C10 N2 C6 117.2(5)
C10 N2 Pt1 126.6(4)
C6 N2 Pt1 116.2(4)
N1 C1 C2 122.3(5)
C1 C2 C3 120.6(5)
C4 C3 C2 116.3(5)
C4 C3 C11 122.8(5)
C2 C3 C11 120.9(5)
C5 C4 C3 121.8(5)
N1 C5 C4 120.5(5)
N1 C5 C6 115.2(4)
C4 C5 C6 124.3(5)
N2 C6 C7 121.3(5)
N2 C6 C5 114.2(5)
C7 C6 C5 124.4(5)
C6 C7 C8 121.7(5)
C7 C8 C9 115.5(5)
C7 C8 C15 122.1(5)
C9 C8 C15 122.3(5)
C10 C9 C8 120.6(5)
N2 C10 C9 123.6(5)
C14 C11 C13 108.0(5)
C14 C11 C12 109.6(5)
C13 C11 C12 110.2(6)
C14 C11 C3 112.4(5)
C13 C11 C3 110.4(5)
C12 C11 C3 106.2(5)
C8 C15 C18 112.1(5)
C8 C15 C17 106.8(5)
C18 C15 C17 109.6(5)
C8 C15 C16 111.2(4)
C18 C15 C16 108.4(5)
C17 C15 C16 108.8(5)
C20 C19 Pt1 177.5(5)
C19 C20 C21 174.3(6)
C22 C21 C34 119.8(5)
C22 C21 C20 121.0(5)
C34 C21 C20 119.1(5)
C23 C22 C21 121.7(5)
C22 C23 C24 121.1(5)
C23 C24 C35 118.6(5)
C23 C24 C25 123.0(5)
C35 C24 C25 118.4(5)
C26 C25 C24 121.5(5)
C25 C26 C27 121.4(5)
C28 C27 C36 118.6(6)
C28 C27 C26 122.4(5)
C36 C27 C26 119.0(5)
C29 C28 C27 121.5(6)
C28 C29 C30 120.5(6)
C29 C30 C31 120.5(6)
C30 C31 C36 119.2(5)
C30 C31 C32 122.7(5)
C36 C31 C32 118.1(5)
C33 C32 C31 121.2(5)
C32 C33 C34 122.5(5)
C21 C34 C35 118.6(5)
C21 C34 C33 123.7(5)
C35 C34 C33 117.7(5)
C36 C35 C34 119.9(5)
C36 C35 C24 119.9(5)
C34 C35 C24 120.1(5)
C31 C36 C27 119.7(5)
C31 C36 C35 120.5(5)
C27 C36 C35 119.8(5)
C38 C37 Pt1 176.5(5)
C37 C38 C39 177.8(6)
C40 C39 C52 118.5(5)
C40 C39 C38 121.3(5)
C52 C39 C38 120.2(5)
C41 C40 C39 122.3(5)
C40 C41 C42 121.5(5)
C41 C42 C43 123.5(5)
C41 C42 C53 118.1(5)
C43 C42 C53 118.4(5)
C44 C43 C42 121.8(6)
C43 C44 C45 121.7(6)
C46 C45 C54 118.8(6)
C46 C45 C44 122.9(6)
C54 C45 C44 118.3(5)
C47 C46 C45 120.7(6)
C46 C47 C48 121.7(6)
C47 C48 C49 119.4(6)
C48 C49 C54 119.0(6)
C48 C49 C50 121.7(6)
C54 C49 C50 119.4(5)
C51 C50 C49 121.1(5)
C50 C51 C52 121.3(5)
C53 C52 C39 119.5(5)
C53 C52 C51 118.5(5)
C39 C52 C51 122.0(5)
C52 C53 C54 120.4(5)
C52 C53 C42 120.1(5)
C54 C53 C42 119.6(5)
C45 C54 C49 120.4(5)
C45 C54 C53 120.3(5)
C49 C54 C53 119.4(5)
Cl2 C100 Cl1 112.3(4)
Cl4 C101 Cl3 112.2(4)

loop_
_geom_bond_atom_site_label_1
_geom_bond_atom_site_label_2
_geom_bond_distance
Pt1 C37 1.932(6)
Pt1 C19 1.943(6)
Pt1 N2 2.047(5)
Pt1 N1 2.064(4)
N1 C1 1.341(7)
N1 C5 1.357(7)
N2 C10 1.353(7)
N2 C6 1.367(7)
C1 C2 1.376(7)
C2 C3 1.385(8)
C3 C4 1.382(7)
C3 C11 1.544(7)
C4 C5 1.381(7)
C5 C6 1.470(7)
C6 C7 1.375(7)
C7 C8 1.400(7)
C8 C9 1.404(8)
C8 C15 1.518(7)
C9 C10 1.358(8)
C11 C14 1.528(8)
C11 C13 1.534(8)
C11 C12 1.538(9)
C15 C18 1.532(8)
C15 C17 1.532(8)
C15 C16 1.546(8)
C19 C20 1.203(8)
C20 C21 1.449(7)
C21 C22 1.395(8)
C21 C34 1.413(7)
C22 C23 1.369(7)
C23 C24 1.398(8)
C24 C35 1.431(7)
C24 C25 1.437(7)
C25 C26 1.348(8)
C26 C27 1.432(8)
C27 C28 1.389(8)
C27 C36 1.421(7)
C28 C29 1.367(9)
C29 C30 1.384(8)
C30 C31 1.394(8)
C31 C36 1.411(8)
C31 C32 1.445(7)
C32 C33 1.340(8)
C33 C34 1.433(8)
C34 C35 1.428(7)
C35 C36 1.428(7)
C37 C38 1.231(8)
C38 C39 1.432(8)
C39 C40 1.389(8)
C39 C52 1.423(7)
C40 C41 1.369(8)
C41 C42 1.392(8)
C42 C43 1.430(8)
C42 C53 1.434(7)
C43 C44 1.333(9)
C44 C45 1.441(9)
C45 C46 1.396(8)
C45 C54 1.417(8)
C46 C47 1.382(9)
C47 C48 1.384(10)
C48 C49 1.416(8)
C49 C54 1.419(8)
C49 C50 1.423(8)
C50 C51 1.357(8)
C51 C52 1.429(8)
C52 C53 1.420(7)
C53 C54 1.420(7)
Cl1 C100 1.752(8)
Cl2 C100 1.747(7)
Cl3 C101 1.757(8)
Cl4 C101 1.741(7)
